data_2227060
loop_
_publ_author_name
'Peng, Cong-Hu'

_publ_section_title
;
 (+-)-2-Methylpiperazin-1-ium perchlorate
;
_journal_coeditor_code RZ2472
_journal_issue 8
_journal_name_full 'Acta Crystallographica Section E'
_journal_page_first o2114
_journal_paper_doi 10.1107/S160053681002862X
_journal_volume 66
_journal_year 2010
_chemical_formula_iupac 'C5 H13 N2 +, Cl O4 -'
_chemical_formula_moiety 'C5 H13 N2 +, Cl O4 -'
_chemical_formula_sum 'C5 H13 Cl N2 O4'
_chemical_formula_weight 200.62
_chemical_name_systematic
;
(+-)-2-Methylpiperazin-1-ium perchlorate
;
_space_group_IT_number 14
_symmetry_cell_setting monoclinic
_symmetry_space_group_name_Hall '-P 2yn'
_symmetry_space_group_name_H-M 'P 1 21/n 1'
_atom_sites_solution_hydrogens geom
_atom_sites_solution_primary direct
_atom_sites_solution_secondary difmap
_audit_creation_method SHELXL-97
_cell_angle_alpha 90.00
_cell_angle_beta 98.614(3)
_cell_angle_gamma 90.00
_cell_formula_units_Z 4
_cell_length_a 6.8977(5)
_cell_length_b 8.1292(6)
_cell_length_c 16.2201(11)
_cell_measurement_reflns_used 1541
_cell_measurement_temperature 293(2)
_cell_measurement_theta_max 27.49
_cell_measurement_theta_min 3.07
_cell_volume 899.25(11)
_computing_cell_refinement 'CrystalClear (Rigaku, 2005)'
_computing_data_collection 'CrystalClear (Rigaku, 2005)'
_computing_data_reduction 'CrystalClear (Rigaku, 2005)'
_computing_molecular_graphics 'SHELXTL (Sheldrick, 2008)'
_computing_publication_material 'SHELXL97 (Sheldrick, 2008)'
_computing_structure_refinement 'SHELXL97 (Sheldrick, 2008)'
_computing_structure_solution 'SHELXS97 (Sheldrick, 2008)'
_diffrn_ambient_temperature 293(2)
_diffrn_detector_area_resol_mean 13.6612
_diffrn_measured_fraction_theta_full 0.999
_diffrn_measured_fraction_theta_max 0.999
_diffrn_measurement_device_type 'Rigaku SCXmini'
_diffrn_measurement_method '\w scans'
_diffrn_radiation_monochromator graphite
_diffrn_radiation_source 'fine-focus sealed tube'
_diffrn_radiation_type MoK\a
_diffrn_radiation_wavelength 0.71075
_diffrn_reflns_av_R_equivalents 0.0399
_diffrn_reflns_av_sigmaI/netI 0.0322
_diffrn_reflns_limit_h_max 8
_diffrn_reflns_limit_h_min -8
_diffrn_reflns_limit_k_max 10
_diffrn_reflns_limit_k_min -10
_diffrn_reflns_limit_l_max 20
_diffrn_reflns_limit_l_min -21
_diffrn_reflns_number 8953
_diffrn_reflns_theta_full 27.49
_diffrn_reflns_theta_max 27.49
_diffrn_reflns_theta_min 3.07
_exptl_absorpt_coefficient_mu 0.406
_exptl_absorpt_correction_T_max 0.90
_exptl_absorpt_correction_T_min 0.80
_exptl_absorpt_correction_type multi-scan
_exptl_absorpt_process_details '(CrystalClear; Rigaku, 2005)'
_exptl_crystal_colour colourless
_exptl_crystal_density_diffrn 1.482
_exptl_crystal_density_method 'not measured'
_exptl_crystal_description block
_exptl_crystal_F_000 424
_exptl_crystal_size_max 0.30
_exptl_crystal_size_mid 0.25
_exptl_crystal_size_min 0.20
_refine_diff_density_max 0.859
_refine_diff_density_min -0.560
_refine_ls_extinction_method none
_refine_ls_goodness_of_fit_ref 1.050
_refine_ls_hydrogen_treatment constr
_refine_ls_matrix_type full
_refine_ls_number_parameters 109
_refine_ls_number_reflns 2055
_refine_ls_number_restraints 0
_refine_ls_restrained_S_all 1.050
_refine_ls_R_factor_all 0.0958
_refine_ls_R_factor_gt 0.0746
_refine_ls_shift/su_max 0.000
_refine_ls_shift/su_mean 0.000
_refine_ls_structure_factor_coef Fsqd
_refine_ls_weighting_details 'calc w=1/[\s^2^(Fo^2^)+(0.1123P)^2^+1.4914P] where P=(Fo^2^+2Fc^2^)/3'
_refine_ls_weighting_scheme calc
_refine_ls_wR_factor_gt 0.2075
_refine_ls_wR_factor_ref 0.2243
_reflns_number_gt 1541
_reflns_number_total 2055
_reflns_threshold_expression I>2sigma(I)
_cod_data_source_file rz2472.cif
_cod_data_source_block I
_cod_original_sg_symbol_H-M 'P 21/n'
_cod_database_code 2227060
_cod_database_fobs_code 2227060

loop_
_symmetry_equiv_pos_as_xyz
'x, y, z'
'-x+1/2, y+1/2, -z+1/2'
'-x, -y, -z'
'x-1/2, -y-1/2, z-1/2'

loop_
_atom_site_type_symbol
_atom_site_label
_atom_site_fract_x
_atom_site_fract_y
_atom_site_fract_z
_atom_site_U_iso_or_equiv
_atom_site_adp_type
_atom_site_calc_flag
_atom_site_refinement_flags
_atom_site_occupancy
_atom_site_disorder_assembly
_atom_site_disorder_group
C C1 0.4992(5) 0.6921(5) 0.6807(2) 0.0414(8) Uani d . 1 . .
H H1B 0.5975 0.7730 0.7019 0.050 Uiso calc R 1 . .
H H1A 0.5525 0.6233 0.6407 0.050 Uiso calc R 1 . .
C C2 0.4487(5) 0.5875(5) 0.7518(2) 0.0406(8) Uani d . 1 . .
H H2A 0.5644 0.5267 0.7759 0.049 Uiso calc R 1 . .
H H2B 0.4118 0.6591 0.7947 0.049 Uiso calc R 1 . .
C C3 0.1170(5) 0.5531(5) 0.6809(2) 0.0389(8) Uani d . 1 . .
H H3A 0.0599 0.6227 0.7194 0.047 Uiso calc R 1 . .
H H3B 0.0205 0.4703 0.6603 0.047 Uiso calc R 1 . .
C C4 0.1591(5) 0.6579(5) 0.6075(2) 0.0384(8) Uani d . 1 . .
H H4A 0.2062 0.5856 0.5664 0.046 Uiso calc R 1 . .
C C5 -0.0190(7) 0.7490(7) 0.5654(3) 0.0646(13) Uani d . 1 . .
H H5A 0.0152 0.8117 0.5196 0.097 Uiso calc R 1 . .
H H5B -0.0656 0.8218 0.6048 0.097 Uiso calc R 1 . .
H H5C -0.1201 0.6716 0.5452 0.097 Uiso calc R 1 . .
Cl Cl1 0.56264(14) 0.19954(12) 0.59443(6) 0.0442(4) Uani d . 1 . .
N N1 0.2890(5) 0.4712(4) 0.7261(2) 0.0392(7) Uani d . 1 . .
H H1C 0.3305 0.3941 0.6929 0.047 Uiso d R 1 . .
N N2 0.3194(4) 0.7764(3) 0.63945(18) 0.0352(7) Uani d . 1 . .
H H2D 0.3494 0.8369 0.5966 0.042 Uiso calc R 1 . .
H H2C 0.2761 0.8453 0.6761 0.042 Uiso calc R 1 . .
O O1 0.3667(7) 0.1613(7) 0.6079(3) 0.1041(16) Uani d . 1 . .
O O2 0.5363(11) 0.2923(9) 0.5226(3) 0.154(3) Uani d . 1 . .
O O3 0.6614(5) 0.2921(5) 0.6628(2) 0.0759(11) Uani d . 1 . .
O O4 0.6557(9) 0.0550(9) 0.5835(6) 0.215(5) Uani d . 1 . .

loop_
_atom_site_aniso_label
_atom_site_aniso_U_11
_atom_site_aniso_U_22
_atom_site_aniso_U_33
_atom_site_aniso_U_12
_atom_site_aniso_U_13
_atom_site_aniso_U_23
C1 0.0355(18) 0.044(2) 0.046(2) -0.0020(15) 0.0098(15) 0.0026(16)
C2 0.0404(19) 0.0397(19) 0.0410(19) 0.0043(15) 0.0037(15) 0.0042(15)
C3 0.0395(19) 0.0380(18) 0.0401(18) -0.0068(15) 0.0095(15) -0.0047(15)
C4 0.043(2) 0.0402(19) 0.0315(17) -0.0016(15) 0.0028(14) -0.0028(14)
C5 0.054(3) 0.079(3) 0.056(3) 0.010(2) -0.007(2) 0.004(2)
Cl1 0.0500(6) 0.0457(6) 0.0378(5) 0.0080(4) 0.0094(4) -0.0044(4)
N1 0.0481(18) 0.0298(14) 0.0415(16) 0.0004(13) 0.0130(13) 0.0016(12)
N2 0.0422(16) 0.0319(15) 0.0329(15) -0.0012(12) 0.0103(12) 0.0013(12)
O1 0.089(3) 0.149(4) 0.080(3) -0.040(3) 0.034(2) -0.028(3)
O2 0.196(7) 0.199(7) 0.067(3) -0.086(5) 0.017(3) 0.048(4)
O3 0.072(2) 0.076(2) 0.074(2) 0.0078(18) -0.0083(19) -0.0251(19)
O4 0.132(5) 0.151(5) 0.318(11) 0.089(4) -0.105(6) -0.155(7)

loop_
_atom_type_symbol
_atom_type_description
_atom_type_scat_dispersion_real
_atom_type_scat_dispersion_imag
_atom_type_scat_source
C C 0.0033 0.0016 'International Tables Vol C Tables 4.2.6.8 and 6.1.1.4'
H H 0.0000 0.0000 'International Tables Vol C Tables 4.2.6.8 and 6.1.1.4'
N N 0.0061 0.0033 'International Tables Vol C Tables 4.2.6.8 and 6.1.1.4'
Cl Cl 0.1484 0.1585 'International Tables Vol C Tables 4.2.6.8 and 6.1.1.4'
O O 0.0106 0.0060 'International Tables Vol C Tables 4.2.6.8 and 6.1.1.4'

loop_
_geom_angle_atom_site_label_1
_geom_angle_atom_site_label_2
_geom_angle_atom_site_label_3
_geom_angle_site_symmetry_1
_geom_angle_site_symmetry_3
_geom_angle
_geom_angle_publ_flag
N2 C1 C2 . . 109.3(3) ?
N2 C1 H1B . . 109.8 ?
C2 C1 H1B . . 109.8 ?
N2 C1 H1A . . 109.8 ?
C2 C1 H1A . . 109.8 ?
H1B C1 H1A . . 108.3 ?
N1 C2 C1 . . 113.3(3) ?
N1 C2 H2A . . 108.9 ?
C1 C2 H2A . . 108.9 ?
N1 C2 H2B . . 108.9 ?
C1 C2 H2B . . 108.9 ?
H2A C2 H2B . . 107.7 ?
N1 C3 C4 . . 114.3(3) ?
N1 C3 H3A . . 108.7 ?
C4 C3 H3A . . 108.7 ?
N1 C3 H3B . . 108.7 ?
C4 C3 H3B . . 108.7 ?
H3A C3 H3B . . 107.6 ?
N2 C4 C5 . . 110.5(3) ?
N2 C4 C3 . . 107.8(3) ?
C5 C4 C3 . . 113.0(4) ?
N2 C4 H4A . . 108.5 ?
C5 C4 H4A . . 108.5 ?
C3 C4 H4A . . 108.5 ?
C4 C5 H5A . . 109.5 ?
C4 C5 H5B . . 109.5 ?
H5A C5 H5B . . 109.5 ?
C4 C5 H5C . . 109.5 ?
H5A C5 H5C . . 109.5 ?
H5B C5 H5C . . 109.5 ?
O4 Cl1 O2 . . 111.5(6) ?
O4 Cl1 O3 . . 112.1(3) ?
O2 Cl1 O3 . . 110.9(3) ?
O4 Cl1 O1 . . 107.8(5) ?
O2 Cl1 O1 . . 103.9(4) ?
O3 Cl1 O1 . . 110.3(2) ?
C3 N1 C2 . . 111.6(3) ?
C3 N1 H1C . . 109.0 ?
C2 N1 H1C . . 109.1 ?
C1 N2 C4 . . 112.5(3) ?
C1 N2 H2D . . 109.1 ?
C4 N2 H2D . . 109.1 ?
C1 N2 H2C . . 109.1 ?
C4 N2 H2C . . 109.1 ?
H2D N2 H2C . . 107.8 ?

loop_
_geom_bond_atom_site_label_1
_geom_bond_atom_site_label_2
_geom_bond_site_symmetry_2
_geom_bond_distance
_geom_bond_publ_flag
C1 N2 . 1.485(5) ?
C1 C2 . 1.514(5) ?
C1 H1B . 0.9700 ?
C1 H1A . 0.9700 ?
C2 N1 . 1.465(5) ?
C2 H2A . 0.9700 ?
C2 H2B . 0.9700 ?
C3 N1 . 1.459(5) ?
C3 C4 . 1.526(5) ?
C3 H3A . 0.9700 ?
C3 H3B . 0.9700 ?
C4 N2 . 1.500(5) ?
C4 C5 . 1.507(6) ?
C4 H4A . 0.9800 ?
C5 H5A . 0.9600 ?
C5 H5B . 0.9600 ?
C5 H5C . 0.9600 ?
Cl1 O4 . 1.363(5) ?
Cl1 O2 . 1.377(5) ?
Cl1 O3 . 1.426(4) ?
Cl1 O1 . 1.436(4) ?
N1 H1C . 0.8998 ?
N2 H2D . 0.9000 ?
N2 H2C . 0.9000 ?

loop_
_geom_hbond_atom_site_label_D
_geom_hbond_atom_site_label_H
_geom_hbond_atom_site_label_A
_geom_hbond_site_symmetry_A
_geom_hbond_distance_DH
_geom_hbond_distance_HA
_geom_hbond_distance_DA
_geom_hbond_angle_DHA
N1 H1C O1 . 0.90 2.38 3.258(6) 166.3
N1 H1C O3 . 0.90 2.54 3.250(5) 135.8
N2 H2D O2 3_666 0.90 2.43 2.998(7) 121.1
N2 H2C N1 2_556 0.90 1.99 2.883(4) 168.9

loop_
_geom_torsion_atom_site_label_1
_geom_torsion_atom_site_label_2
_geom_torsion_atom_site_label_3
_geom_torsion_atom_site_label_4
_geom_torsion_site_symmetry_1
_geom_torsion_site_symmetry_2
_geom_torsion_site_symmetry_3
_geom_torsion_site_symmetry_4
_geom_torsion
_geom_torsion_publ_flag
N2 C1 C2 N1 . . . . 54.6(4) ?
N1 C3 C4 N2 . . . . -54.1(4) ?
N1 C3 C4 C5 . . . . -176.4(3) ?
C4 C3 N1 C2 . . . . 52.7(4) ?
C1 C2 N1 C3 . . . . -52.3(4) ?
C2 C1 N2 C4 . . . . -57.7(4) ?
C5 C4 N2 C1 . . . . -179.4(3) ?
C3 C4 N2 C1 . . . . 56.8(4) ?
